data_1570007
loop_
_publ_author_name
'Ezenyilimba, Frederick C.'
'LaDuca, Robert L.'

_publ_section_title
;
 Poly[[\m-1,3-bis(pyridin-3-yl)urea]bis(\m4-glutarato)dicopper(II)]
;
_journal_issue 9
_journal_name_full IUCrData
_journal_paper_doi 10.1107/S2414314623008337
_journal_volume 8
_journal_year 2023
_chemical_formula_iupac '[Cu2 (C5 H6 O4)2 (C11 H10 N4 O)]'
_chemical_formula_moiety 'C21 H22 Cu2 N4 O9'
_chemical_formula_sum 'C21 H22 Cu2 N4 O9'
_chemical_formula_weight 601.50
_chemical_name_systematic
;
Poly[[\m-1,3-bis(pyridin-3-yl)urea]bis(\m~4~-glutarato)dicopper(II)]
;
_space_group_crystal_system monoclinic
_space_group_IT_number 14
_space_group_name_Hall '-P 2yn'
_space_group_name_H-M_alt 'P 1 21/n 1'
_atom_sites_solution_hydrogens geom
_atom_sites_solution_primary dual
_audit_creation_method
;
Olex2 1.2
(compiled 2018.05.29 svn.r3508 for OlexSys, GUI svn.r5506)
;
_cell_angle_alpha 90
_cell_angle_beta 101.3480(10)
_cell_angle_gamma 90
_cell_formula_units_Z 4
_cell_length_a 8.5042(11)
_cell_length_b 13.3095(17)
_cell_length_c 20.921(3)
_cell_measurement_reflns_used 5350
_cell_measurement_temperature 173(2)
_cell_measurement_theta_max 25.32
_cell_measurement_theta_min 2.45
_cell_volume 2321.7(5)
_computing_cell_refinement
;
<i>SAINT</i> (Bruker, 2014)
;
_computing_data_collection
;
<i>COSMO</i> (Bruker, 2009)
;
_computing_data_reduction
;
<i>SAINT</i> (Bruker, 2014)
;
_computing_molecular_graphics
;
<i>CrystalMaker</i> (Palmer, 2020)
;
_computing_publication_material
;
<i>Olex2</i> (Dolomanov <i>et al</i>., 2009)
;
_computing_structure_refinement
;
<i>SHELXL</i> (Sheldrick, 2015b)
;
_computing_structure_solution
;
<i>SHELXT</i> (Sheldrick, 2015a)
;
_diffrn_ambient_temperature 173.15
_diffrn_detector_area_resol_mean 8.36
_diffrn_measured_fraction_theta_full 1.000
_diffrn_measured_fraction_theta_max 1.000
_diffrn_measurement_device_type 'Bruker APEXII CCD'
_diffrn_measurement_method \w
_diffrn_radiation_monochromator graphite
_diffrn_radiation_type MoK\a
_diffrn_radiation_wavelength 0.71073
_diffrn_reflns_av_R_equivalents 0.0595
_diffrn_reflns_av_unetI/netI 0.0520
_diffrn_reflns_limit_h_max 10
_diffrn_reflns_limit_h_min -10
_diffrn_reflns_limit_k_max 16
_diffrn_reflns_limit_k_min -15
_diffrn_reflns_limit_l_max 25
_diffrn_reflns_limit_l_min -24
_diffrn_reflns_number 18339
_diffrn_reflns_theta_full 25.242
_diffrn_reflns_theta_max 25.332
_diffrn_reflns_theta_min 1.824
_diffrn_source 'sealed tube'
_diffrn_standards_number 0
_exptl_absorpt_coefficient_mu 1.893
_exptl_absorpt_correction_T_max 0.7452
_exptl_absorpt_correction_T_min 0.6689
_exptl_absorpt_correction_type multi-scan
_exptl_absorpt_process_details
;
(SADABS; Krause <i>et al.</i>,  2015)
;
_exptl_crystal_colour green
_exptl_crystal_density_diffrn 1.721
_exptl_crystal_description block
_exptl_crystal_F_000 1224
_exptl_crystal_size_max 0.215
_exptl_crystal_size_mid 0.134
_exptl_crystal_size_min 0.101
_refine_diff_density_max 0.720
_refine_diff_density_min -0.597
_refine_ls_extinction_method none
_refine_ls_goodness_of_fit_ref 1.032
_refine_ls_hydrogen_treatment constr
_refine_ls_matrix_type full
_refine_ls_number_parameters 325
_refine_ls_number_reflns 4229
_refine_ls_number_restraints 0
_refine_ls_restrained_S_all 1.032
_refine_ls_R_factor_all 0.0619
_refine_ls_R_factor_gt 0.0424
_refine_ls_shift/su_max 0.001
_refine_ls_shift/su_mean 0.000
_refine_ls_structure_factor_coef Fsqd
_refine_ls_weighting_details 'w=1/[\s^2^(Fo^2^)+(0.0481P)^2^+1.6221P] where P=(Fo^2^+2Fc^2^)/3'
_refine_ls_weighting_scheme calc
_refine_ls_wR_factor_gt 0.0964
_refine_ls_wR_factor_ref 0.1094
_reflns_number_gt 3163
_reflns_number_total 4229
_reflns_threshold_expression 'I > 2\s(I)'
_cod_data_source_file pk4043.cif
_cod_data_source_block I
_cod_database_code 1570007
_shelx_space_group_comment
;
The symmetry employed for this shelxl refinement is uniquely defined
by the following loop, which should always be used as a source of
symmetry information in preference to the above space-group names.
They are only intended as comments.
;
_shelx_estimated_absorpt_t_min 0.686
_shelx_estimated_absorpt_t_max 0.832

loop_
_space_group_symop_operation_xyz
'x, y, z'
'-x+1/2, y+1/2, -z+1/2'
'-x, -y, -z'
'x-1/2, -y-1/2, z-1/2'

loop_
_atom_site_type_symbol
_atom_site_label
_atom_site_fract_x
_atom_site_fract_y
_atom_site_fract_z
_atom_site_U_iso_or_equiv
_atom_site_adp_type
_atom_site_calc_flag
_atom_site_occupancy
_atom_site_disorder_assembly
_atom_site_disorder_group
Cu Cu1 0.51833(5) 0.46750(3) 0.69093(2) 0.01968(15) Uani d 1 . .
Cu Cu2 0.47185(5) 0.55687(3) 0.79894(2) 0.01879(15) Uani d 1 . .
O O1 0.2886(3) 0.4836(2) 0.65382(13) 0.0266(6) Uani d 1 . .
O O2 0.2499(3) 0.55198(19) 0.74755(13) 0.0248(6) Uani d 1 . .
O O3 0.0222(3) 0.84023(19) 0.76407(14) 0.0290(7) Uani d 1 . .
O O4 0.0402(3) 0.9183(2) 0.67157(13) 0.0282(7) Uani d 1 . .
O O5 0.9976(3) 0.18497(18) 0.74221(13) 0.0266(6) Uani d 1 . .
O O6 0.9526(3) 0.11028(19) 0.83279(13) 0.0264(6) Uani d 1 . .
O O7 0.7420(3) 0.46407(19) 0.73954(12) 0.0223(6) Uani d 1 . .
O O8 0.7091(3) 0.5446(2) 0.82984(13) 0.0266(7) Uani d 1 . .
O O9 0.7057(4) 0.1263(2) 0.45026(13) 0.0437(9) Uani d 1 . .
N N1 0.6018(4) 0.4047(2) 0.60804(15) 0.0235(7) Uani d 1 . .
N N2 0.7042(4) 0.1563(3) 0.55713(15) 0.0290(8) Uani d 1 . .
H H2 0.707005 0.127120 0.595097 0.035 Uiso calc 1 . .
N N3 0.7539(4) -0.0029(2) 0.52353(15) 0.0272(8) Uani d 1 . .
H H3 0.752940 -0.020425 0.564012 0.033 Uiso calc 1 . .
N N4 0.8952(4) -0.1190(2) 0.38504(15) 0.0213(7) Uani d 1 . .
C C1 0.2035(4) 0.5284(3) 0.6882(2) 0.0222(9) Uani d 1 . .
C C2 0.0334(4) 0.5567(3) 0.6570(2) 0.0245(9) Uani d 1 . .
H H2A -0.039149 0.501040 0.663455 0.029 Uiso calc 1 . .
H H2B 0.026550 0.564775 0.609461 0.029 Uiso calc 1 . .
C C3 -0.0253(5) 0.6543(3) 0.6844(2) 0.0267(9) Uani d 1 . .
H H3A -0.137370 0.667748 0.662406 0.032 Uiso calc 1 . .
H H3B -0.023492 0.645728 0.731569 0.032 Uiso calc 1 . .
C C4 0.0800(5) 0.7435(3) 0.6744(2) 0.0298(10) Uani d 1 . .
H H4A 0.193184 0.725572 0.692056 0.036 Uiso calc 1 . .
H H4B 0.069537 0.754582 0.626932 0.036 Uiso calc 1 . .
C C5 0.0429(4) 0.8420(3) 0.70553(18) 0.0198(8) Uani d 1 . .
C C6 0.9644(4) 0.1855(3) 0.79894(18) 0.0200(8) Uani d 1 . .
C C7 0.9325(4) 0.2872(3) 0.82592(19) 0.0237(9) Uani d 1 . .
H H7A 0.958344 0.283487 0.874114 0.028 Uiso calc 1 . .
H H7B 0.816469 0.301817 0.812897 0.028 Uiso calc 1 . .
C C8 1.0251(4) 0.3746(3) 0.80450(18) 0.0211(8) Uani d 1 . .
H H8A 1.011660 0.374029 0.756416 0.025 Uiso calc 1 . .
H H8B 1.140653 0.366472 0.823249 0.025 Uiso calc 1 . .
C C9 0.9671(4) 0.4753(3) 0.82633(19) 0.0204(8) Uani d 1 . .
H H9A 0.979623 0.475401 0.874385 0.024 Uiso calc 1 . .
H H9B 1.034981 0.529804 0.814258 0.024 Uiso calc 1 . .
C C10 0.7939(4) 0.4961(3) 0.79597(18) 0.0183(8) Uani d 1 . .
C C11 0.6422(5) 0.4641(3) 0.56210(19) 0.0286(10) Uani d 1 . .
H H11 0.628070 0.534704 0.564579 0.034 Uiso calc 1 . .
C C12 0.7044(5) 0.4241(3) 0.5107(2) 0.0368(11) Uani d 1 . .
H H12 0.732802 0.467621 0.478814 0.044 Uiso calc 1 . .
C C13 0.7252(5) 0.3215(3) 0.5058(2) 0.0328(10) Uani d 1 . .
H H13 0.766286 0.293544 0.470630 0.039 Uiso calc 1 . .
C C14 0.6838(5) 0.2605(3) 0.55413(18) 0.0240(9) Uani d 1 . .
C C15 0.6222(4) 0.3057(3) 0.60408(18) 0.0235(9) Uani d 1 . .
H H15 0.593448 0.264071 0.636822 0.028 Uiso calc 1 . .
C C16 0.7203(5) 0.0954(3) 0.50550(19) 0.0274(9) Uani d 1 . .
C C17 0.8596(4) -0.0510(3) 0.42751(18) 0.0224(9) Uani d 1 . .
H H17 0.882606 0.017838 0.421486 0.027 Uiso calc 1 . .
C C18 0.7902(5) -0.0778(3) 0.48003(19) 0.0239(9) Uani d 1 . .
C C19 0.7588(5) -0.1777(3) 0.4894(2) 0.0353(11) Uani d 1 . .
H H19 0.712509 -0.198164 0.525082 0.042 Uiso calc 1 . .
C C20 0.7964(6) -0.2481(3) 0.4455(2) 0.0405(12) Uani d 1 . .
H H20 0.776981 -0.317547 0.451056 0.049 Uiso calc 1 . .
C C21 0.8624(5) -0.2156(3) 0.3938(2) 0.0323(10) Uani d 1 . .
H H21 0.885280 -0.263684 0.363304 0.039 Uiso calc 1 . .

loop_
_atom_site_aniso_label
_atom_site_aniso_U_11
_atom_site_aniso_U_22
_atom_site_aniso_U_33
_atom_site_aniso_U_12
_atom_site_aniso_U_13
_atom_site_aniso_U_23
Cu1 0.0195(3) 0.0170(3) 0.0230(3) 0.00133(19) 0.0054(2) -0.00298(19)
Cu2 0.0198(3) 0.0156(3) 0.0222(3) 0.00055(19) 0.0071(2) 0.00043(19)
O1 0.0186(14) 0.0299(16) 0.0298(16) 0.0036(12) 0.0014(12) -0.0097(13)
O2 0.0209(14) 0.0278(16) 0.0263(16) 0.0039(12) 0.0061(12) 0.0004(12)
O3 0.0356(17) 0.0153(15) 0.0383(18) 0.0027(12) 0.0126(14) 0.0039(12)
O4 0.0403(17) 0.0177(15) 0.0288(16) 0.0006(13) 0.0123(13) -0.0039(13)
O5 0.0406(17) 0.0150(14) 0.0268(16) 0.0012(12) 0.0126(13) -0.0037(12)
O6 0.0357(16) 0.0146(15) 0.0289(16) -0.0016(12) 0.0068(13) -0.0029(12)
O7 0.0187(14) 0.0276(16) 0.0199(14) 0.0035(11) 0.0023(11) -0.0037(12)
O8 0.0194(14) 0.0308(17) 0.0295(16) 0.0049(12) 0.0042(12) -0.0090(12)
O9 0.080(2) 0.0320(18) 0.0171(16) 0.0251(17) 0.0046(16) 0.0016(13)
N1 0.0268(18) 0.0211(18) 0.0239(18) 0.0048(14) 0.0079(15) -0.0017(14)
N2 0.044(2) 0.027(2) 0.0167(17) 0.0117(16) 0.0086(16) -0.0003(14)
N3 0.042(2) 0.0256(19) 0.0178(17) 0.0054(16) 0.0148(15) 0.0005(15)
N4 0.0242(17) 0.0174(17) 0.0237(17) 0.0003(13) 0.0078(14) -0.0056(14)
C1 0.022(2) 0.013(2) 0.033(2) -0.0033(16) 0.0097(18) 0.0042(17)
C2 0.022(2) 0.021(2) 0.029(2) 0.0002(16) 0.0010(17) -0.0038(17)
C3 0.022(2) 0.024(2) 0.034(2) 0.0012(17) 0.0072(18) -0.0019(18)
C4 0.031(2) 0.021(2) 0.040(3) 0.0023(18) 0.014(2) -0.0032(19)
C5 0.0117(18) 0.026(2) 0.022(2) -0.0026(16) 0.0054(16) -0.0031(17)
C6 0.0151(19) 0.022(2) 0.023(2) -0.0032(16) 0.0029(16) -0.0012(17)
C7 0.026(2) 0.019(2) 0.027(2) 0.0011(17) 0.0095(18) -0.0001(17)
C8 0.022(2) 0.018(2) 0.023(2) 0.0011(16) 0.0047(16) 0.0013(16)
C9 0.019(2) 0.017(2) 0.025(2) -0.0013(15) 0.0029(16) -0.0017(16)
C10 0.023(2) 0.0101(18) 0.024(2) -0.0015(15) 0.0094(17) 0.0038(16)
C11 0.035(2) 0.024(2) 0.026(2) 0.0072(18) 0.0043(19) 0.0038(18)
C12 0.052(3) 0.034(3) 0.029(2) 0.006(2) 0.018(2) 0.006(2)
C13 0.047(3) 0.028(2) 0.026(2) 0.006(2) 0.014(2) 0.0016(19)
C14 0.029(2) 0.026(2) 0.016(2) 0.0046(18) 0.0012(17) -0.0011(17)
C15 0.026(2) 0.027(2) 0.019(2) 0.0012(17) 0.0062(17) 0.0015(17)
C16 0.029(2) 0.027(2) 0.025(2) 0.0079(18) 0.0035(18) -0.0015(19)
C17 0.026(2) 0.021(2) 0.020(2) 0.0034(16) 0.0038(17) 0.0002(16)
C18 0.026(2) 0.022(2) 0.023(2) 0.0048(17) 0.0069(17) -0.0015(17)
C19 0.053(3) 0.026(2) 0.035(3) -0.002(2) 0.027(2) -0.0012(19)
C20 0.068(3) 0.019(2) 0.042(3) -0.002(2) 0.029(3) 0.000(2)
C21 0.047(3) 0.025(2) 0.030(2) 0.004(2) 0.019(2) -0.0010(19)

loop_
_atom_type_symbol
_atom_type_description
_atom_type_scat_dispersion_real
_atom_type_scat_dispersion_imag
_atom_type_scat_source
C C 0.0033 0.0016 'International Tables Vol C Tables 4.2.6.8 and 6.1.1.4'
H H 0.0000 0.0000 'International Tables Vol C Tables 4.2.6.8 and 6.1.1.4'
Cu Cu 0.3201 1.2651 'International Tables Vol C Tables 4.2.6.8 and 6.1.1.4'
N N 0.0061 0.0033 'International Tables Vol C Tables 4.2.6.8 and 6.1.1.4'
O O 0.0106 0.0060 'International Tables Vol C Tables 4.2.6.8 and 6.1.1.4'

loop_
_geom_angle_atom_site_label_1
_geom_angle_atom_site_label_2
_geom_angle_atom_site_label_3
_geom_angle_site_symmetry_1
_geom_angle_site_symmetry_3
_geom_angle
_geom_angle_publ_flag
O1 Cu1 Cu2 . . 89.12(8) ?
O1 Cu1 O3 . 2_546 91.61(12) y
O1 Cu1 O6 . 2_656 87.72(11) y
O1 Cu1 O7 . . 171.10(11) y
O1 Cu1 N1 . . 100.51(11) y
O3 Cu1 Cu2 2_546 . 84.86(8) ?
O3 Cu1 N1 2_546 . 99.46(12) y
O6 Cu1 Cu2 2_656 . 80.26(8) ?
O6 Cu1 O3 2_656 2_546 165.11(11) y
O6 Cu1 N1 2_656 . 95.28(12) y
O7 Cu1 Cu2 . . 82.03(7) ?
O7 Cu1 O3 . 2_546 88.61(11) y
O7 Cu1 O6 . 2_656 89.78(11) y
O7 Cu1 N1 . . 88.22(11) y
N1 Cu1 Cu2 . . 169.27(9) ?
O2 Cu2 Cu1 . . 78.96(8) ?
O2 Cu2 O8 . . 164.87(11) y
O2 Cu2 N4 . 4_566 93.03(11) y
O4 Cu2 Cu1 2_546 . 82.61(8) ?
O4 Cu2 O2 2_546 . 92.11(11) y
O4 Cu2 O8 2_546 . 86.16(11) y
O4 Cu2 N4 2_546 4_566 93.08(11) y
O5 Cu2 Cu1 2_656 . 87.76(8) ?
O5 Cu2 O2 2_656 . 89.12(11) y
O5 Cu2 O4 2_656 2_546 169.86(11) y
O5 Cu2 O8 2_656 . 90.03(11) y
O5 Cu2 N4 2_656 4_566 96.90(11) y
O8 Cu2 Cu1 . . 85.91(8) ?
O8 Cu2 N4 . 4_566 102.07(11) y
N4 Cu2 Cu1 4_566 . 170.71(8) ?
C1 O1 Cu1 . . 117.5(2) ?
C1 O2 Cu2 . . 128.3(2) ?
C5 O3 Cu1 . 2_556 120.4(2) ?
C5 O4 Cu2 . 2_556 126.1(3) ?
C6 O5 Cu2 . 2_646 119.3(2) ?
C6 O6 Cu1 . 2_646 126.8(3) ?
C10 O7 Cu1 . . 127.1(2) ?
C10 O8 Cu2 . . 120.3(2) ?
C11 N1 Cu1 . . 121.2(3) ?
C15 N1 Cu1 . . 119.8(3) ?
C15 N1 C11 . . 118.9(3) ?
C14 N2 H2 . . 117.3 ?
C16 N2 H2 . . 117.3 ?
C16 N2 C14 . . 125.3(3) ?
C16 N3 H3 . . 118.3 ?
C16 N3 C18 . . 123.4(3) ?
C18 N3 H3 . . 118.3 ?
C17 N4 Cu2 . 4_665 115.5(3) ?
C21 N4 Cu2 . 4_665 125.3(3) ?
C21 N4 C17 . . 118.5(3) ?
O1 C1 C2 . . 118.5(3) ?
O2 C1 O1 . . 124.9(4) ?
O2 C1 C2 . . 116.7(3) ?
C1 C2 H2A . . 108.8 ?
C1 C2 H2B . . 108.8 ?
C1 C2 C3 . . 113.6(3) ?
H2A C2 H2B . . 107.7 ?
C3 C2 H2A . . 108.8 ?
C3 C2 H2B . . 108.8 ?
C2 C3 H3A . . 109.4 ?
C2 C3 H3B . . 109.4 ?
H3A C3 H3B . . 108.0 ?
C4 C3 C2 . . 111.2(3) ?
C4 C3 H3A . . 109.4 ?
C4 C3 H3B . . 109.4 ?
C3 C4 H4A . . 108.3 ?
C3 C4 H4B . . 108.3 ?
H4A C4 H4B . . 107.4 ?
C5 C4 C3 . . 115.7(3) ?
C5 C4 H4A . . 108.3 ?
C5 C4 H4B . . 108.3 ?
O3 C5 C4 . . 118.4(3) ?
O4 C5 O3 . . 125.3(4) ?
O4 C5 C4 . . 116.3(3) ?
O5 C6 C7 . . 116.2(3) ?
O6 C6 O5 . . 125.8(4) ?
O6 C6 C7 . . 118.0(3) ?
C6 C7 H7A . . 108.4 ?
C6 C7 H7B . . 108.4 ?
C6 C7 C8 . . 115.7(3) ?
H7A C7 H7B . . 107.4 ?
C8 C7 H7A . . 108.4 ?
C8 C7 H7B . . 108.4 ?
C7 C8 H8A . . 109.3 ?
C7 C8 H8B . . 109.3 ?
C7 C8 C9 . . 111.5(3) ?
H8A C8 H8B . . 108.0 ?
C9 C8 H8A . . 109.3 ?
C9 C8 H8B . . 109.3 ?
C8 C9 H9A . . 109.1 ?
C8 C9 H9B . . 109.1 ?
H9A C9 H9B . . 107.9 ?
C10 C9 C8 . . 112.3(3) ?
C10 C9 H9A . . 109.1 ?
C10 C9 H9B . . 109.1 ?
O7 C10 O8 . . 124.2(3) ?
O7 C10 C9 . . 117.9(3) ?
O8 C10 C9 . . 117.9(3) ?
N1 C11 H11 . . 119.4 ?
N1 C11 C12 . . 121.2(4) ?
C12 C11 H11 . . 119.4 ?
C11 C12 H12 . . 119.7 ?
C13 C12 C11 . . 120.5(4) ?
C13 C12 H12 . . 119.7 ?
C12 C13 H13 . . 121.1 ?
C12 C13 C14 . . 117.8(4) ?
C14 C13 H13 . . 121.1 ?
C13 C14 N2 . . 124.3(4) ?
C15 C14 N2 . . 117.2(3) ?
C15 C14 C13 . . 118.5(4) ?
N1 C15 C14 . . 123.1(4) ?
N1 C15 H15 . . 118.5 ?
C14 C15 H15 . . 118.5 ?
O9 C16 N2 . . 122.8(4) ?
O9 C16 N3 . . 124.2(4) ?
N3 C16 N2 . . 113.0(3) ?
N4 C17 H17 . . 118.8 ?
N4 C17 C18 . . 122.3(4) ?
C18 C17 H17 . . 118.8 ?
C17 C18 N3 . . 120.3(4) ?
C19 C18 N3 . . 120.8(4) ?
C19 C18 C17 . . 118.9(4) ?
C18 C19 H19 . . 120.7 ?
C18 C19 C20 . . 118.7(4) ?
C20 C19 H19 . . 120.7 ?
C19 C20 H20 . . 120.4 ?
C21 C20 C19 . . 119.1(4) ?
C21 C20 H20 . . 120.4 ?
N4 C21 C20 . . 122.4(4) ?
N4 C21 H21 . . 118.8 ?
C20 C21 H21 . . 118.8 ?

loop_
_geom_bond_atom_site_label_1
_geom_bond_atom_site_label_2
_geom_bond_site_symmetry_2
_geom_bond_distance
_geom_bond_publ_flag
Cu1 Cu2 . 2.6512(7) ?
Cu1 O1 . 1.967(3) y
Cu1 O3 2_546 2.000(3) y
Cu1 O6 2_656 1.992(3) y
Cu1 O7 . 1.973(2) y
Cu1 N1 . 2.167(3) y
Cu2 O2 . 1.981(3) y
Cu2 O4 2_546 1.954(3) y
Cu2 O5 2_656 1.950(3) y
Cu2 O8 . 2.001(3) y
Cu2 N4 4_566 2.194(3) y
O1 C1 . 1.266(4) ?
O2 C1 . 1.266(5) ?
O3 C5 . 1.271(4) ?
O4 C5 . 1.236(5) ?
O5 C6 . 1.273(4) ?
O6 C6 . 1.242(4) ?
O7 C10 . 1.251(4) ?
O8 C10 . 1.280(4) ?
O9 C16 . 1.210(5) ?
N1 C11 . 1.340(5) ?
N1 C15 . 1.334(5) ?
N2 H2 . 0.8800 ?
N2 C14 . 1.398(5) ?
N2 C16 . 1.378(5) ?
N3 H3 . 0.8800 ?
N3 C16 . 1.376(5) ?
N3 C18 . 1.424(5) ?
N4 C17 . 1.344(5) ?
N4 C21 . 1.336(5) ?
C1 C2 . 1.513(5) ?
C2 H2A . 0.9900 ?
C2 H2B . 0.9900 ?
C2 C3 . 1.542(5) ?
C3 H3A . 0.9900 ?
C3 H3B . 0.9900 ?
C3 C4 . 1.527(5) ?
C4 H4A . 0.9900 ?
C4 H4B . 0.9900 ?
C4 C5 . 1.525(5) ?
C6 C7 . 1.512(5) ?
C7 H7A . 0.9900 ?
C7 H7B . 0.9900 ?
C7 C8 . 1.520(5) ?
C8 H8A . 0.9900 ?
C8 H8B . 0.9900 ?
C8 C9 . 1.529(5) ?
C9 H9A . 0.9900 ?
C9 H9B . 0.9900 ?
C9 C10 . 1.511(5) ?
C11 H11 . 0.9500 ?
C11 C12 . 1.394(6) ?
C12 H12 . 0.9500 ?
C12 C13 . 1.383(6) ?
C13 H13 . 0.9500 ?
C13 C14 . 1.396(5) ?
C14 C15 . 1.394(5) ?
C15 H15 . 0.9500 ?
C17 H17 . 0.9500 ?
C17 C18 . 1.392(5) ?
C18 C19 . 1.378(6) ?
C19 H19 . 0.9500 ?
C19 C20 . 1.392(6) ?
C20 H20 . 0.9500 ?
C20 C21 . 1.384(6) ?
C21 H21 . 0.9500 ?

loop_
_geom_hbond_atom_site_label_D
_geom_hbond_atom_site_label_H
_geom_hbond_atom_site_label_A
_geom_hbond_site_symmetry_A
_geom_hbond_distance_DH
_geom_hbond_distance_HA
_geom_hbond_distance_DA
_geom_hbond_angle_DHA
_geom_hbond_publ_flag
N2 H2 O8 2_646 0.88 1.93 2.767(4) 157.4 yes
N3 H3 O8 2_646 0.88 2.35 3.087(4) 142.0 yes
C13 H13 O9 . 0.95 2.31 2.837(5) 114.8 n
C17 H17 O4 3_666 0.95 2.33 2.973(5) 124.1 n
C17 H17 O9 . 0.95 2.25 2.784(5) 114.6 n

loop_
_geom_torsion_atom_site_label_1
_geom_torsion_atom_site_label_2
_geom_torsion_atom_site_label_3
_geom_torsion_atom_site_label_4
_geom_torsion_site_symmetry_1
_geom_torsion_site_symmetry_2
_geom_torsion_site_symmetry_3
_geom_torsion_site_symmetry_4
_geom_torsion
_geom_torsion_publ_flag
Cu1 O1 C1 O2 . . . . -9.7(5) ?
Cu1 O1 C1 C2 . . . . 170.2(2) ?
Cu1 O3 C5 O4 2_556 . . . -0.2(5) ?
Cu1 O3 C5 C4 2_556 . . . 177.6(2) ?
Cu1 O6 C6 O5 2_646 . . . 0.0(5) ?
Cu1 O6 C6 C7 2_646 . . . 178.2(2) ?
Cu1 O7 C10 O8 . . . . -5.9(5) ?
Cu1 O7 C10 C9 . . . . 173.4(2) ?
Cu1 N1 C11 C12 . . . . 176.3(3) ?
Cu1 N1 C15 C14 . . . . -176.4(3) ?
Cu2 O2 C1 O1 . . . . 15.3(5) ?
Cu2 O2 C1 C2 . . . . -164.6(2) ?
Cu2 O4 C5 O3 2_556 . . . 7.5(5) ?
Cu2 O4 C5 C4 2_556 . . . -170.3(2) ?
Cu2 O5 C6 O6 2_646 . . . 1.9(5) ?
Cu2 O5 C6 C7 2_646 . . . -176.4(2) ?
Cu2 O8 C10 O7 . . . . 8.7(5) ?
Cu2 O8 C10 C9 . . . . -170.6(2) ?
Cu2 N4 C17 C18 4_665 . . . 171.7(3) ?
Cu2 N4 C21 C20 4_665 . . . -172.1(3) ?
O1 C1 C2 C3 . . . . -147.7(3) ?
O2 C1 C2 C3 . . . . 32.2(5) ?
O5 C6 C7 C8 . . . . -32.1(5) ?
O6 C6 C7 C8 . . . . 149.5(3) ?
N1 C11 C12 C13 . . . . 0.4(7) ?
N2 C14 C15 N1 . . . . 177.8(3) ?
N3 C18 C19 C20 . . . . 180.0(4) ?
N4 C17 C18 N3 . . . . -179.7(3) ?
N4 C17 C18 C19 . . . . 0.9(6) ?
C1 C2 C3 C4 . . . . 59.9(5) ?
C2 C3 C4 C5 . . . . -174.3(3) ?
C3 C4 C5 O3 . . . . 46.1(5) ?
C3 C4 C5 O4 . . . . -135.9(4) ?
C6 C7 C8 C9 . . . . 171.9(3) ?
C7 C8 C9 C10 . . . . -62.8(4) ?
C8 C9 C10 O7 . . . . -33.2(5) ?
C8 C9 C10 O8 . . . . 146.2(3) ?
C11 N1 C15 C14 . . . . 0.0(6) ?
C11 C12 C13 C14 . . . . -0.8(7) ?
C12 C13 C14 N2 . . . . -177.3(4) ?
C12 C13 C14 C15 . . . . 0.8(6) ?
C13 C14 C15 N1 . . . . -0.4(6) ?
C14 N2 C16 O9 . . . . -6.0(7) ?
C14 N2 C16 N3 . . . . 174.2(3) ?
C15 N1 C11 C12 . . . . 0.0(6) ?
C16 N2 C14 C13 . . . . -20.8(6) ?
C16 N2 C14 C15 . . . . 161.2(4) ?
C16 N3 C18 C17 . . . . 27.5(6) ?
C16 N3 C18 C19 . . . . -153.1(4) ?
C17 N4 C21 C20 . . . . -1.4(6) ?
C17 C18 C19 C20 . . . . -0.6(6) ?
C18 N3 C16 O9 . . . . 6.1(6) ?
C18 N3 C16 N2 . . . . -174.1(3) ?
C18 C19 C20 C21 . . . . -0.6(7) ?
C19 C20 C21 N4 . . . . 1.6(7) ?
C21 N4 C17 C18 . . . . 0.1(6) ?
